data_7229768
loop_
_publ_author_name
'Borovina, Mladen'
'Kodrin, Ivan'
'\/Dakovi\'c, Marijana'

_publ_section_title
;
 Testing the limits of halogen bonding in coordination chemistry
;
_journal_issue 5
_journal_name_full CrystEngComm
_journal_page_first 539
_journal_paper_doi 10.1039/C7CE01989K
_journal_volume 20
_journal_year 2018
_chemical_formula_moiety 'C20 H22 Br2 N2 Ni O4'
_chemical_formula_sum 'C20 H22 Br2 N2 Ni O4'
_chemical_formula_weight 572.92
_space_group_crystal_system monoclinic
_space_group_IT_number 14
_space_group_name_Hall '-P 2yn'
_space_group_name_H-M_alt 'P 1 21/n 1'
_symmetry_space_group_name_Hall '-P 2yn'
_symmetry_space_group_name_H-M 'P 1 21/n 1'
_atom_sites_solution_hydrogens geom
_atom_sites_solution_primary dual
_audit_creation_date 2017-10-02
_audit_creation_method
;
Olex2 1.2
(compiled 2017.08.10 svn.r3458 for OlexSys, GUI svn.r5381)
;
_audit_update_record
;
2017-10-27 deposited with the CCDC.
2017-12-04 downloaded from the CCDC.
;
_cell_angle_alpha 90
_cell_angle_beta 97.623(6)
_cell_angle_gamma 90
_cell_formula_units_Z 2
_cell_length_a 7.9966(5)
_cell_length_b 9.5422(7)
_cell_length_c 15.2152(8)
_cell_measurement_reflns_used 1157
_cell_measurement_temperature 296.15
_cell_measurement_theta_max 27.9290
_cell_measurement_theta_min 4.9660
_cell_volume 1150.74(13)
_computing_cell_refinement
;
CrysAlisPro, Agilent Technologies,
Version 1.171.37.35 (release 13-08-2014 CrysAlis171 .NET)
(compiled Aug 13 2014,18:06:01)
;
_computing_data_collection
;
CrysAlisPro, Agilent Technologies,
Version 1.171.37.35 (release 13-08-2014 CrysAlis171 .NET)
(compiled Aug 13 2014,18:06:01)
;
_computing_data_reduction
;
CrysAlisPro, Agilent Technologies,
Version 1.171.37.35 (release 13-08-2014 CrysAlis171 .NET)
(compiled Aug 13 2014,18:06:01)
;
_computing_structure_refinement 'ShelXL (Sheldrick, 2015)'
_computing_structure_solution 'ShelXT (Sheldrick, 2015)'
_diffrn_ambient_temperature 296.15
_diffrn_detector_area_resol_mean 16.3426
_diffrn_measured_fraction_theta_full 0.995
_diffrn_measured_fraction_theta_max 0.996
_diffrn_measurement_device_type 'Xcalibur, Sapphire3'
_diffrn_measurement_method '\w scans'
_diffrn_radiation_type MoK\a
_diffrn_radiation_wavelength 0.71073
_diffrn_reflns_av_R_equivalents 0.0306
_diffrn_reflns_av_unetI/netI 0.0502
_diffrn_reflns_Laue_measured_fraction_full 0.995
_diffrn_reflns_Laue_measured_fraction_max 0.996
_diffrn_reflns_limit_h_max 9
_diffrn_reflns_limit_h_min -9
_diffrn_reflns_limit_k_max 10
_diffrn_reflns_limit_k_min -11
_diffrn_reflns_limit_l_max 8
_diffrn_reflns_limit_l_min -18
_diffrn_reflns_number 4420
_diffrn_reflns_point_group_measured_fraction_full 0.995
_diffrn_reflns_point_group_measured_fraction_max 0.996
_diffrn_reflns_theta_full 25.242
_diffrn_reflns_theta_max 25.993
_diffrn_reflns_theta_min 4.481
_diffrn_source 'Enhance (Mo) X-ray Source'
_exptl_absorpt_coefficient_mu 4.342
_exptl_absorpt_correction_T_max 1.00000
_exptl_absorpt_correction_T_min 0.31088
_exptl_absorpt_correction_type multi-scan
_exptl_absorpt_process_details
;
CrysAlisPro, Agilent Technologies,
Version 1.171.37.35 (release 13-08-2014 CrysAlis171 .NET)
(compiled Aug 13 2014,18:06:01)
Empirical absorption correction using spherical harmonics,
 implemented in SCALE3 ABSPACK scaling algorithm.
;
_exptl_crystal_colour 'dark blue'
_exptl_crystal_colour_modifier dark
_exptl_crystal_colour_primary blue
_exptl_crystal_density_diffrn 1.653
_exptl_crystal_description prism
_exptl_crystal_F_000 572
_exptl_crystal_size_max 0.32
_exptl_crystal_size_mid 0.16
_exptl_crystal_size_min 0.13
_refine_diff_density_max 0.824
_refine_diff_density_min -0.573
_refine_diff_density_rms 0.084
_refine_ls_extinction_method none
_refine_ls_goodness_of_fit_ref 1.027
_refine_ls_hydrogen_treatment constr
_refine_ls_matrix_type full
_refine_ls_number_parameters 135
_refine_ls_number_reflns 2243
_refine_ls_number_restraints 0
_refine_ls_restrained_S_all 1.027
_refine_ls_R_factor_all 0.0812
_refine_ls_R_factor_gt 0.0463
_refine_ls_shift/su_max 0.000
_refine_ls_shift/su_mean 0.000
_refine_ls_structure_factor_coef Fsqd
_refine_ls_weighting_details 'w=1/[\s^2^(Fo^2^)+(0.0631P)^2^] where P=(Fo^2^+2Fc^2^)/3'
_refine_ls_weighting_scheme calc
_refine_ls_wR_factor_gt 0.1076
_refine_ls_wR_factor_ref 0.1204
_reflns_Friedel_coverage 0.000
_reflns_number_gt 1505
_reflns_number_total 2243
_reflns_threshold_expression 'I > 2\s(I)'
_cod_data_source_file c7ce01989k2.cif
_cod_data_source_block 2b
_cod_depositor_comments 'Adding full bibliography for 7229768--7229780.cif.'
_cod_database_code 7229768
_shelx_shelxl_version_number 2014/7
_shelx_space_group_comment
;
The symmetry employed for this shelxl refinement is uniquely defined
by the following loop, which should always be used as a source of
symmetry information in preference to the above space-group names.
They are only intended as comments.
;
_olex2_refinement_description
;
1. Fixed Uiso
 At 1.2 times of:
  All C(H) groups
 At 1.5 times of:
  All C(H,H,H) groups
2.a Aromatic/amide H refined with riding coordinates:
 C1(H1), C5(H5), C4(H4), C3(H3), C8(H8)
2.b Idealised Me refined as rotating group:
 C6(H6A,H6B,H6C), C10(H10A,H10B,H10C)
;
_olex2_date_sample_data_collection 2017-03-05
_olex2_submission_special_instructions 'No special instructions were received'

loop_
_space_group_symop_operation_xyz
'x, y, z'
'-x+1/2, y+1/2, -z+1/2'
'-x, -y, -z'
'x-1/2, -y-1/2, z-1/2'

loop_
_atom_site_label
_atom_site_type_symbol
_atom_site_fract_x
_atom_site_fract_y
_atom_site_fract_z
_atom_site_U_iso_or_equiv
_atom_site_adp_type
_atom_site_occupancy
_atom_site_site_symmetry_order
_atom_site_calc_flag
_atom_site_refinement_flags_posn
_atom_site_refinement_flags_adp
_atom_site_refinement_flags_occupancy
Ni1 Ni 0.5000 0.5000 0.5000 0.0376(2) Uani 1 2 d S T P
Br1 Br 0.15055(9) 0.05581(6) 0.29514(4) 0.0806(3) Uani 1 1 d . . .
O1 O 0.2923(3) 0.5677(3) 0.42318(18) 0.0455(8) Uani 1 1 d . . .
O2 O 0.3995(4) 0.5453(3) 0.61152(18) 0.0451(7) Uani 1 1 d . . .
N1 N 0.3963(4) 0.2952(4) 0.4953(2) 0.0405(8) Uani 1 1 d . . .
C7 C 0.1709(5) 0.6286(4) 0.4508(3) 0.0403(10) Uani 1 1 d . . .
C1 C 0.3190(5) 0.2463(5) 0.4175(3) 0.0458(11) Uani 1 1 d . . .
H1 H 0.3110 0.3040 0.3679 0.055 Uiso 1 1 calc R . .
C9 C 0.2659(5) 0.6140(5) 0.6124(3) 0.0418(10) Uani 1 1 d . . .
C2 C 0.2520(6) 0.1148(5) 0.4089(3) 0.0484(11) Uani 1 1 d . . .
C5 C 0.4040(6) 0.2106(5) 0.5653(3) 0.0513(12) Uani 1 1 d . . .
H5 H 0.4580 0.2422 0.6196 0.062 Uiso 1 1 calc R . .
C4 C 0.3354(7) 0.0784(5) 0.5606(3) 0.0605(14) Uani 1 1 d . . .
H4 H 0.3402 0.0234 0.6114 0.073 Uiso 1 1 calc R . .
C3 C 0.2600(7) 0.0279(5) 0.4811(4) 0.0593(14) Uani 1 1 d . . .
H3 H 0.2156 -0.0623 0.4761 0.071 Uiso 1 1 calc R . .
C8 C 0.1560(6) 0.6557(5) 0.5395(3) 0.0497(12) Uani 1 1 d . . .
H8 H 0.0623 0.7071 0.5507 0.060 Uiso 1 1 calc R . .
C6 C 0.0322(6) 0.6749(6) 0.3800(3) 0.0621(14) Uani 1 1 d . . .
H6A H 0.0796 0.7284 0.3360 0.093 Uiso 1 1 calc GR . .
H6B H -0.0471 0.7316 0.4062 0.093 Uiso 1 1 calc GR . .
H6C H -0.0243 0.5940 0.3528 0.093 Uiso 1 1 calc GR . .
C10 C 0.2234(7) 0.6513(7) 0.7041(3) 0.0749(17) Uani 1 1 d . . .
H10A H 0.2230 0.5678 0.7392 0.112 Uiso 1 1 calc GR . .
H10B H 0.1140 0.6944 0.6987 0.112 Uiso 1 1 calc GR . .
H10C H 0.3062 0.7154 0.7323 0.112 Uiso 1 1 calc GR . .

loop_
_atom_site_aniso_label
_atom_site_aniso_U_11
_atom_site_aniso_U_22
_atom_site_aniso_U_33
_atom_site_aniso_U_23
_atom_site_aniso_U_13
_atom_site_aniso_U_12
Ni1 0.0399(4) 0.0455(5) 0.0268(4) -0.0011(4) 0.0027(3) 0.0053(4)
Br1 0.1160(6) 0.0627(4) 0.0579(4) -0.0152(3) -0.0081(3) -0.0122(3)
O1 0.0449(17) 0.059(2) 0.0319(16) 0.0004(14) 0.0015(14) 0.0092(15)
O2 0.0468(17) 0.0581(19) 0.0315(15) -0.0039(14) 0.0089(14) 0.0082(15)
N1 0.044(2) 0.044(2) 0.0339(19) -0.0016(17) 0.0072(16) -0.0007(17)
C7 0.037(2) 0.034(2) 0.049(3) 0.008(2) 0.001(2) -0.004(2)
C1 0.055(3) 0.046(3) 0.037(2) -0.001(2) 0.008(2) 0.001(2)
C9 0.043(2) 0.043(2) 0.042(2) -0.009(2) 0.015(2) -0.007(2)
C2 0.055(3) 0.047(3) 0.043(3) -0.005(2) 0.008(2) 0.001(2)
C5 0.064(3) 0.059(3) 0.031(2) 0.000(2) 0.012(2) 0.006(3)
C4 0.086(4) 0.054(3) 0.044(3) 0.006(2) 0.019(3) 0.000(3)
C3 0.079(3) 0.043(3) 0.060(3) -0.006(3) 0.024(3) -0.006(2)
C8 0.045(3) 0.053(3) 0.052(3) -0.002(2) 0.012(2) 0.012(2)
C6 0.049(3) 0.069(3) 0.066(3) 0.016(3) -0.002(3) 0.009(2)
C10 0.078(4) 0.104(5) 0.045(3) -0.022(3) 0.021(3) 0.011(3)

loop_
_atom_type_symbol
_atom_type_description
_atom_type_scat_dispersion_real
_atom_type_scat_dispersion_imag
_atom_type_scat_source
C C 0.0033 0.0016 'International Tables Vol C Tables 4.2.6.8 and 6.1.1.4'
H H 0.0000 0.0000 'International Tables Vol C Tables 4.2.6.8 and 6.1.1.4'
Br Br -0.2901 2.4595 'International Tables Vol C Tables 4.2.6.8 and 6.1.1.4'
N N 0.0061 0.0033 'International Tables Vol C Tables 4.2.6.8 and 6.1.1.4'
Ni Ni 0.3393 1.1124 'International Tables Vol C Tables 4.2.6.8 and 6.1.1.4'
O O 0.0106 0.0060 'International Tables Vol C Tables 4.2.6.8 and 6.1.1.4'

loop_
_geom_angle_atom_site_label_1
_geom_angle_atom_site_label_2
_geom_angle_atom_site_label_3
_geom_angle
_geom_angle_site_symmetry_1
_geom_angle_site_symmetry_3
O1 Ni1 O1 180.00(16) 3_666 .
O1 Ni1 O2 88.30(12) . 3_666
O1 Ni1 O2 91.69(12) . .
O1 Ni1 O2 91.70(12) 3_666 3_666
O1 Ni1 O2 88.30(12) 3_666 .
O1 Ni1 N1 90.70(13) . 3_666
O1 Ni1 N1 89.30(13) . .
O1 Ni1 N1 90.70(13) 3_666 .
O1 Ni1 N1 89.30(13) 3_666 3_666
O2 Ni1 O2 180.00(14) 3_666 .
O2 Ni1 N1 91.61(12) . .
O2 Ni1 N1 88.39(12) 3_666 .
O2 Ni1 N1 88.38(12) . 3_666
O2 Ni1 N1 91.62(12) 3_666 3_666
N1 Ni1 N1 180.0 3_666 .
O2 Br1 O1 48.90(7) 4_565 2_545
C2 Br1 O1 141.40(15) . 2_545
C2 Br1 O2 168.66(15) . 4_565
C7 O1 Ni1 125.0(3) . .
C9 O2 Ni1 123.7(3) . .
C1 N1 Ni1 118.8(3) . .
C5 N1 Ni1 123.8(3) . .
C5 N1 C1 117.4(4) . .
O1 C7 C8 125.5(4) . .
O1 C7 C6 115.3(4) . .
C8 C7 C6 119.2(4) . .
N1 C1 H1 118.9 . .
N1 C1 C2 122.2(4) . .
C2 C1 H1 118.9 . .
O2 C9 C8 126.5(4) . .
O2 C9 C10 115.3(4) . .
C8 C9 C10 118.3(4) . .
C1 C2 Br1 118.4(3) . .
C1 C2 C3 120.2(4) . .
C3 C2 Br1 121.4(4) . .
N1 C5 H5 118.7 . .
N1 C5 C4 122.7(4) . .
C4 C5 H5 118.7 . .
C5 C4 H4 120.1 . .
C3 C4 C5 119.8(5) . .
C3 C4 H4 120.1 . .
C2 C3 H3 121.1 . .
C4 C3 C2 117.7(5) . .
C4 C3 H3 121.1 . .
C7 C8 H8 116.6 . .
C9 C8 C7 126.7(4) . .
C9 C8 H8 116.6 . .
C7 C6 H6A 109.5 . .
C7 C6 H6B 109.5 . .
C7 C6 H6C 109.5 . .
H6A C6 H6B 109.5 . .
H6A C6 H6C 109.5 . .
H6B C6 H6C 109.5 . .
C9 C10 H10A 109.5 . .
C9 C10 H10B 109.5 . .
C9 C10 H10C 109.5 . .
H10A C10 H10B 109.5 . .
H10A C10 H10C 109.5 . .
H10B C10 H10C 109.5 . .

loop_
_geom_bond_atom_site_label_1
_geom_bond_atom_site_label_2
_geom_bond_distance
_geom_bond_site_symmetry_2
Ni1 O1 2.007(3) 3_666
Ni1 O1 2.007(3) .
Ni1 O2 2.018(3) 3_666
Ni1 O2 2.018(3) .
Ni1 N1 2.120(4) 3_666
Ni1 N1 2.120(4) .
Br1 O1 3.415(3) 2_545
Br1 O2 3.358(3) 4_565
Br1 C2 1.896(4) .
O1 C7 1.251(5) .
O2 C9 1.255(5) .
N1 C1 1.344(5) .
N1 C5 1.331(6) .
C7 C8 1.396(6) .
C7 C6 1.505(6) .
C1 H1 0.9300 .
C1 C2 1.364(6) .
C9 C8 1.379(6) .
C9 C10 1.521(6) .
C2 C3 1.371(7) .
C5 H5 0.9300 .
C5 C4 1.374(7) .
C4 H4 0.9300 .
C4 C3 1.365(7) .
C3 H3 0.9300 .
C8 H8 0.9300 .
C6 H6A 0.9600 .
C6 H6B 0.9600 .
C6 H6C 0.9600 .
C10 H10A 0.9600 .
C10 H10B 0.9600 .
C10 H10C 0.9600 .
